data_7115643
loop_
_publ_author_name
'Xue Zhong'
'You Li'
'Jing Zhang'
'Wu-Xia Zhang'
'Shi-Xue Wang'
'Fu-She Han'

_publ_section_title
;
 Formal [3+3] cycloaddition of indol-2-yl carbinol with azadiene and the
 oxidative ring expansion reaction for the synthesis of indole azepinones
;
_journal_name_full Chem.Commun.
_journal_page_first 11181
_journal_paper_doi 10.1039/C4cc04995K
_journal_volume 50
_journal_year 2014
_chemical_formula_sum 'C20 H22 N2 O6'
_chemical_formula_weight 386.40
_chemical_name_systematic
; 
 ? 
;
_space_group_IT_number 14
_symmetry_cell_setting monoclinic
_symmetry_space_group_name_Hall '-P 2ybc'
_symmetry_space_group_name_H-M 'P 1 21/c 1'
_atom_sites_solution_hydrogens geom
_atom_sites_solution_primary direct
_atom_sites_solution_secondary difmap
_audit_creation_method SHELXL-97
_cell_angle_alpha 90.00
_cell_angle_beta 109.579(3)
_cell_angle_gamma 90.00
_cell_formula_units_Z 4
_cell_length_a 9.3854(18)
_cell_length_b 18.319(3)
_cell_length_c 11.434(2)
_cell_measurement_reflns_used 3268
_cell_measurement_temperature 187(2)
_cell_measurement_theta_max 25.04
_cell_measurement_theta_min 2.19
_cell_volume 1852.2(6)
_computing_cell_refinement 'Bruker SMART'
_computing_data_collection 'Bruker SMART'
_computing_data_reduction 'Bruker SAINT'
_computing_molecular_graphics 'Bruker SHELXTL'
_computing_publication_material 'Bruker SHELXTL'
_computing_structure_refinement 'SHELXL-97 (Sheldrick, 1997)'
_computing_structure_solution 'SHELXS-97 (Sheldrick, 1990)'
_diffrn_ambient_temperature 187(2)
_diffrn_measured_fraction_theta_full 0.999
_diffrn_measured_fraction_theta_max 0.999
_diffrn_measurement_device_type 'Bruker APEX CCD area detector'
_diffrn_measurement_method 'phi and omega scans'
_diffrn_radiation_monochromator graphite
_diffrn_radiation_source 'fine-focus sealed tube'
_diffrn_radiation_type MoK\a
_diffrn_radiation_wavelength 0.71073
_diffrn_reflns_av_R_equivalents 0.0571
_diffrn_reflns_av_sigmaI/netI 0.0645
_diffrn_reflns_limit_h_max 10
_diffrn_reflns_limit_h_min -11
_diffrn_reflns_limit_k_max 21
_diffrn_reflns_limit_k_min -18
_diffrn_reflns_limit_l_max 13
_diffrn_reflns_limit_l_min -13
_diffrn_reflns_number 10721
_diffrn_reflns_theta_full 25.04
_diffrn_reflns_theta_max 25.04
_diffrn_reflns_theta_min 2.19
_exptl_absorpt_coefficient_mu 0.103
_exptl_absorpt_correction_T_max 0.9918
_exptl_absorpt_correction_T_min 0.9797
_exptl_absorpt_correction_type multi-scan
_exptl_absorpt_process_details SADABS
_exptl_crystal_density_diffrn 1.386
_exptl_crystal_density_method 'not measured'
_exptl_crystal_F_000 816
_exptl_crystal_size_max 0.20
_exptl_crystal_size_mid 0.16
_exptl_crystal_size_min 0.08
_refine_diff_density_max 0.269
_refine_diff_density_min -0.215
_refine_diff_density_rms 0.043
_refine_ls_extinction_method none
_refine_ls_goodness_of_fit_ref 1.024
_refine_ls_hydrogen_treatment constr
_refine_ls_matrix_type full
_refine_ls_number_parameters 253
_refine_ls_number_reflns 3268
_refine_ls_number_restraints 0
_refine_ls_restrained_S_all 1.024
_refine_ls_R_factor_all 0.0977
_refine_ls_R_factor_gt 0.0583
_refine_ls_shift/su_max 0.000
_refine_ls_shift/su_mean 0.000
_refine_ls_structure_factor_coef Fsqd
_refine_ls_weighting_details 'calc w=1/[\s^2^(Fo^2^)+(0.0587P)^2^+0.1275P] where P=(Fo^2^+2Fc^2^)/3'
_refine_ls_weighting_scheme calc
_refine_ls_wR_factor_gt 0.1202
_refine_ls_wR_factor_ref 0.1389
_reflns_number_gt 2136
_reflns_number_total 3268
_reflns_threshold_expression >2sigma(I)
_cod_data_source_file c4cc04995k2.cif
_cod_data_source_block x161
_cod_original_sg_symbol_H-M P2(1)/c
_cod_database_code 7115643

loop_
_symmetry_equiv_pos_as_xyz
'x, y, z'
'-x, y+1/2, -z+1/2'
'-x, -y, -z'
'x, -y-1/2, z-1/2'

loop_
_atom_site_label
_atom_site_type_symbol
_atom_site_fract_x
_atom_site_fract_y
_atom_site_fract_z
_atom_site_U_iso_or_equiv
_atom_site_adp_type
_atom_site_occupancy
_atom_site_symmetry_multiplicity
_atom_site_calc_flag
_atom_site_refinement_flags
C1 C 0.6161(3) 0.16217(14) 0.5280(3) 0.0323(7) Uani 1 1 d .
C2 C 0.7334(3) 0.19347(17) 0.6227(3) 0.0481(8) Uani 1 1 d .
H2A H 0.8354 0.1877 0.6264 0.058 Uiso 1 1 calc R
C3 C 0.6981(4) 0.23300(18) 0.7110(3) 0.0573(9) Uani 1 1 d .
H3A H 0.7770 0.2542 0.7777 0.069 Uiso 1 1 calc R
C4 C 0.5485(4) 0.24253(17) 0.7044(3) 0.0540(9) Uani 1 1 d .
H4A H 0.5265 0.2696 0.7672 0.065 Uiso 1 1 calc R
C5 C 0.4320(3) 0.21319(16) 0.6079(3) 0.0424(8) Uani 1 1 d .
H5A H 0.3300 0.2211 0.6028 0.051 Uiso 1 1 calc R
C6 C 0.4645(3) 0.17191(14) 0.5181(3) 0.0320(7) Uani 1 1 d .
C7 C 0.3728(3) 0.12981(14) 0.4127(2) 0.0284(6) Uani 1 1 d .
C8 C 0.2025(3) 0.12911(15) 0.3716(2) 0.0320(7) Uani 1 1 d .
C9 C 0.1452(3) 0.20887(16) 0.3607(3) 0.0365(7) Uani 1 1 d .
C10 C 0.1620(4) 0.32468(17) 0.2742(4) 0.0703(11) Uani 1 1 d .
H10A H 0.2023 0.3468 0.2137 0.105 Uiso 1 1 calc R
H10B H 0.2098 0.3474 0.3556 0.105 Uiso 1 1 calc R
H10C H 0.0524 0.3324 0.2475 0.105 Uiso 1 1 calc R
C11 C -0.0611(4) 0.14360(19) 0.0784(3) 0.0557(9) Uani 1 1 d .
H11A H -0.1668 0.1597 0.0477 0.083 Uiso 1 1 calc R
H11B H -0.0475 0.1031 0.0272 0.083 Uiso 1 1 calc R
H11C H 0.0049 0.1842 0.0740 0.083 Uiso 1 1 calc R
C12 C 0.1438(3) 0.02168(17) 0.2287(3) 0.0392(7) Uani 1 1 d .
C13 C 0.3008(3) -0.00956(15) 0.2744(3) 0.0379(7) Uani 1 1 d .
H13A H 0.2996 -0.0557 0.2292 0.046 Uiso 1 1 calc R
H13B H 0.3249 -0.0222 0.3632 0.046 Uiso 1 1 calc R
C14 C 0.4315(3) 0.03806(15) 0.2625(2) 0.0325(7) Uani 1 1 d .
C15 C 0.3918(3) 0.07380(16) 0.1333(3) 0.0403(7) Uani 1 1 d .
H15A H 0.3194 0.1140 0.1276 0.048 Uiso 1 1 calc R
H15B H 0.4849 0.0955 0.1255 0.048 Uiso 1 1 calc R
C16 C 0.3236(4) 0.02168(19) 0.0247(3) 0.0587(10) Uani 1 1 d .
H16A H 0.3016 0.0484 -0.0536 0.088 Uiso 1 1 calc R
H16B H 0.2298 0.0009 0.0301 0.088 Uiso 1 1 calc R
H16C H 0.3955 -0.0177 0.0280 0.088 Uiso 1 1 calc R
C17 C 0.5720(3) -0.01181(16) 0.2905(3) 0.0417(8) Uani 1 1 d .
H17A H 0.5821 -0.0411 0.3656 0.050 Uiso 1 1 calc R
H17B H 0.5571 -0.0460 0.2204 0.050 Uiso 1 1 calc R
C18 C 0.7180(3) 0.03126(17) 0.3111(3) 0.0457(8) Uani 1 1 d .
H18A H 0.8043 -0.0031 0.3322 0.055 Uiso 1 1 calc R
H18B H 0.7125 0.0563 0.2329 0.055 Uiso 1 1 calc R
C19 C 0.7460(3) 0.08666(16) 0.4122(3) 0.0388(7) Uani 1 1 d .
C20 C 0.4669(3) 0.09438(14) 0.3639(2) 0.0286(6) Uani 1 1 d .
N1 N 0.6176(2) 0.11352(12) 0.4321(2) 0.0327(6) Uani 1 1 d .
N2 N 0.1307(2) 0.09682(13) 0.2481(2) 0.0353(6) Uani 1 1 d .
O1 O 0.8708(2) 0.10806(12) 0.4744(2) 0.0589(7) Uani 1 1 d .
O2 O 0.1939(2) 0.24709(11) 0.2828(2) 0.0475(6) Uani 1 1 d .
O3 O 0.0736(2) 0.23256(12) 0.4208(2) 0.0576(6) Uani 1 1 d .
O4 O -0.02298(19) 0.11980(11) 0.20501(17) 0.0419(5) Uani 1 1 d .
O5 O 0.0359(2) -0.01485(12) 0.1707(2) 0.0613(7) Uani 1 1 d .
O6 O 0.1616(2) 0.09264(11) 0.46313(17) 0.0410(5) Uani 1 1 d .
H6A H 0.0712 0.1023 0.4547 0.061 Uiso 1 1 calc R

loop_
_atom_site_aniso_label
_atom_site_aniso_U_11
_atom_site_aniso_U_22
_atom_site_aniso_U_33
_atom_site_aniso_U_23
_atom_site_aniso_U_13
_atom_site_aniso_U_12
C1 0.0270(15) 0.0299(16) 0.0379(17) 0.0034(13) 0.0081(13) -0.0029(12)
C2 0.0313(17) 0.049(2) 0.058(2) -0.0055(17) 0.0067(16) -0.0038(14)
C3 0.048(2) 0.053(2) 0.056(2) -0.0180(18) -0.0015(17) -0.0082(17)
C4 0.056(2) 0.050(2) 0.050(2) -0.0159(17) 0.0097(18) 0.0027(17)
C5 0.0361(17) 0.048(2) 0.0416(18) -0.0092(15) 0.0107(15) -0.0006(14)
C6 0.0295(16) 0.0307(17) 0.0366(17) -0.0010(13) 0.0120(13) -0.0027(12)
C7 0.0262(15) 0.0276(15) 0.0321(15) 0.0032(12) 0.0106(12) -0.0002(12)
C8 0.0273(15) 0.0389(17) 0.0309(15) -0.0013(13) 0.0112(12) -0.0012(13)
C9 0.0279(16) 0.0396(18) 0.0399(18) -0.0057(15) 0.0086(14) 0.0002(13)
C10 0.065(3) 0.036(2) 0.101(3) 0.0098(19) 0.018(2) 0.0027(18)
C11 0.052(2) 0.064(2) 0.0409(19) 0.0016(17) 0.0020(16) 0.0069(17)
C12 0.0362(17) 0.042(2) 0.0382(18) -0.0028(14) 0.0110(14) -0.0090(14)
C13 0.0407(17) 0.0320(17) 0.0423(18) -0.0011(13) 0.0156(14) 0.0006(13)
C14 0.0307(15) 0.0340(17) 0.0344(16) -0.0005(13) 0.0130(13) 0.0021(12)
C15 0.0434(18) 0.0425(19) 0.0363(18) 0.0037(14) 0.0150(14) 0.0032(14)
C16 0.060(2) 0.072(3) 0.041(2) -0.0052(17) 0.0132(17) -0.0002(19)
C17 0.0423(18) 0.0418(19) 0.0422(18) 0.0000(14) 0.0156(15) 0.0093(14)
C18 0.0345(17) 0.059(2) 0.048(2) 0.0044(16) 0.0200(15) 0.0131(15)
C19 0.0272(17) 0.049(2) 0.0449(18) 0.0087(15) 0.0180(14) 0.0044(14)
C20 0.0236(14) 0.0324(16) 0.0291(15) 0.0058(12) 0.0078(12) -0.0016(12)
N1 0.0251(12) 0.0362(14) 0.0383(14) -0.0002(11) 0.0125(11) -0.0013(10)
N2 0.0221(12) 0.0407(15) 0.0413(14) -0.0023(11) 0.0083(10) -0.0005(11)
O1 0.0257(12) 0.0816(18) 0.0711(16) -0.0081(13) 0.0186(11) -0.0046(11)
O2 0.0487(13) 0.0390(13) 0.0560(14) 0.0047(10) 0.0194(11) 0.0014(10)
O3 0.0537(14) 0.0610(16) 0.0653(16) -0.0099(12) 0.0295(13) 0.0145(12)
O4 0.0252(11) 0.0533(14) 0.0429(12) 0.0010(10) 0.0057(9) 0.0028(9)
O5 0.0404(13) 0.0526(15) 0.0817(18) -0.0167(13) 0.0083(12) -0.0133(11)
O6 0.0255(10) 0.0575(14) 0.0428(12) 0.0076(10) 0.0151(9) 0.0016(9)

loop_
_atom_type_symbol
_atom_type_description
_atom_type_scat_dispersion_real
_atom_type_scat_dispersion_imag
_atom_type_scat_source
C C 0.0033 0.0016 'International Tables Vol C Tables 4.2.6.8 and 6.1.1.4'
H H 0.0000 0.0000 'International Tables Vol C Tables 4.2.6.8 and 6.1.1.4'
N N 0.0061 0.0033 'International Tables Vol C Tables 4.2.6.8 and 6.1.1.4'
O O 0.0106 0.0060 'International Tables Vol C Tables 4.2.6.8 and 6.1.1.4'

loop_
_geom_angle_atom_site_label_1
_geom_angle_atom_site_label_2
_geom_angle_atom_site_label_3
_geom_angle
C2 C1 C6 122.0(3)
C2 C1 N1 130.9(3)
C6 C1 N1 107.0(2)
C3 C2 C1 118.1(3)
C3 C2 H2A 121.0
C1 C2 H2A 121.0
C2 C3 C4 121.0(3)
C2 C3 H3A 119.5
C4 C3 H3A 119.5
C5 C4 C3 120.7(3)
C5 C4 H4A 119.6
C3 C4 H4A 119.6
C4 C5 C6 119.6(3)
C4 C5 H5A 120.2
C6 C5 H5A 120.2
C5 C6 C1 118.6(3)
C5 C6 C7 133.6(2)
C1 C6 C7 107.7(2)
C20 C7 C6 108.1(2)
C20 C7 C8 129.5(2)
C6 C7 C8 122.5(2)
O6 C8 N2 112.0(2)
O6 C8 C7 107.4(2)
N2 C8 C7 113.6(2)
O6 C8 C9 109.6(2)
N2 C8 C9 105.5(2)
C7 C8 C9 108.7(2)
O3 C9 O2 125.6(3)
O3 C9 C8 123.1(3)
O2 C9 C8 111.2(2)
O2 C10 H10A 109.5
O2 C10 H10B 109.5
H10A C10 H10B 109.5
O2 C10 H10C 109.5
H10A C10 H10C 109.5
H10B C10 H10C 109.5
O4 C11 H11A 109.5
O4 C11 H11B 109.5
H11A C11 H11B 109.5
O4 C11 H11C 109.5
H11A C11 H11C 109.5
H11B C11 H11C 109.5
O5 C12 N2 121.8(3)
O5 C12 C13 121.6(3)
N2 C12 C13 116.5(2)
C12 C13 C14 117.9(2)
C12 C13 H13A 107.8
C14 C13 H13A 107.8
C12 C13 H13B 107.8
C14 C13 H13B 107.8
H13A C13 H13B 107.2
C20 C14 C15 111.5(2)
C20 C14 C17 107.0(2)
C15 C14 C17 111.3(2)
C20 C14 C13 107.2(2)
C15 C14 C13 112.3(2)
C17 C14 C13 107.1(2)
C16 C15 C14 114.5(3)
C16 C15 H15A 108.6
C14 C15 H15A 108.6
C16 C15 H15B 108.6
C14 C15 H15B 108.6
H15A C15 H15B 107.6
C15 C16 H16A 109.5
C15 C16 H16B 109.5
H16A C16 H16B 109.5
C15 C16 H16C 109.5
H16A C16 H16C 109.5
H16B C16 H16C 109.5
C18 C17 C14 112.6(2)
C18 C17 H17A 109.1
C14 C17 H17A 109.1
C18 C17 H17B 109.1
C14 C17 H17B 109.1
H17A C17 H17B 107.8
C19 C18 C17 112.6(2)
C19 C18 H18A 109.1
C17 C18 H18A 109.1
C19 C18 H18B 109.1
C17 C18 H18B 109.1
H18A C18 H18B 107.8
O1 C19 N1 120.6(3)
O1 C19 C18 123.9(3)
N1 C19 C18 115.5(2)
C7 C20 N1 108.9(2)
C7 C20 C14 129.7(2)
N1 C20 C14 121.2(2)
C19 N1 C20 125.8(2)
C19 N1 C1 125.7(2)
C20 N1 C1 108.4(2)
C12 N2 O4 111.5(2)
C12 N2 C8 120.6(2)
O4 N2 C8 107.41(19)
C9 O2 C10 116.9(2)
N2 O4 C11 108.7(2)
C8 O6 H6A 109.5

loop_
_geom_bond_atom_site_label_1
_geom_bond_atom_site_label_2
_geom_bond_distance
C1 C2 1.384(4)
C1 C6 1.401(3)
C1 N1 1.417(3)
C2 C3 1.370(4)
C2 H2A 0.9500
C3 C4 1.392(4)
C3 H3A 0.9500
C4 C5 1.376(4)
C4 H4A 0.9500
C5 C6 1.389(4)
C5 H5A 0.9500
C6 C7 1.447(4)
C7 C20 1.357(3)
C7 C8 1.507(4)
C8 O6 1.399(3)
C8 N2 1.469(3)
C8 C9 1.548(4)
C9 O3 1.191(3)
C9 O2 1.329(3)
C10 O2 1.449(4)
C10 H10A 0.9800
C10 H10B 0.9800
C10 H10C 0.9800
C11 O4 1.437(3)
C11 H11A 0.9800
C11 H11B 0.9800
C11 H11C 0.9800
C12 O5 1.209(3)
C12 N2 1.406(4)
C12 C13 1.502(4)
C13 C14 1.548(4)
C13 H13A 0.9900
C13 H13B 0.9900
C14 C20 1.504(4)
C14 C15 1.543(4)
C14 C17 1.547(4)
C15 C16 1.527(4)
C15 H15A 0.9900
C15 H15B 0.9900
C16 H16A 0.9800
C16 H16B 0.9800
C16 H16C 0.9800
C17 C18 1.530(4)
C17 H17A 0.9900
C17 H17B 0.9900
C18 C19 1.494(4)
C18 H18A 0.9900
C18 H18B 0.9900
C19 O1 1.215(3)
C19 N1 1.389(3)
C20 N1 1.412(3)
N2 O4 1.423(3)
O6 H6A 0.8400
